data_2006313
loop_
_publ_author_name
'Bernardinelli, G\'erald'
'Tronchet, Jeannine F.'
'Tronchet, Jean M.J.'

_publ_contact_author
; Dr G\'erald Bernardinelli
  Laboratoire de Cristallographie
  Universit\'e de Gen\`eve
  24 Quai E. Ansermet
  CH - 1211 GENEVE 4
  Switzerland
;
_publ_section_title
;Methyl
 2-Aza-2-deoxy-4,6-di-<i>O</i>-methyl-2-<i>N</i>-(<i>p</i>-nitrophenylamino)-\b-<small>D</small>-<i>erythro</i>-hexopyranosid-3-ulose
;
_journal_issue 7
_journal_name_full 'Acta Crystallographica Section C'
_journal_page_first 950
_journal_page_last 951
_journal_paper_doi 10.1107/S0108270197002345
_journal_volume 53
_journal_year 1997
_chemical_formula_moiety 'C14 H19 N3 O7'
_chemical_formula_structural 'C14 H19 N3 O7'
_chemical_formula_sum 'C14 H19 N3 O7'
_chemical_formula_weight 341.3
_chemical_melting_point 420.00(11)
_chemical_name_systematic
;
Methyl 2-aza-2-deoxy-4,6-di-O-methyl-2-N-(p-nitrophenylamino)-\b-D-erythro-
hexopyranosid-3-ulose.
;
_space_group_IT_number 5
_symmetry_cell_setting monoclinic
_symmetry_space_group_name_Hall 'C 2y'
_symmetry_space_group_name_H-M 'C 1 2 1'
_audit_creation_method from_xtal_archive_file_using_CIFIO
_cell_angle_alpha 90.00000
_cell_angle_beta 104.238(5)
_cell_angle_gamma 90.00000
_cell_formula_units_Z 4
_cell_length_a 21.5740(10)
_cell_length_b 4.5576(9)
_cell_length_c 17.039(2)
_cell_measurement_reflns_used 23
_cell_measurement_temperature 293
_cell_measurement_theta_max 21.5
_cell_measurement_theta_min 5.5
_cell_volume 1623.9(4)
_computing_cell_refinement 'xtal LATCON (Hall, Flack & Stewart, 1992)'
_computing_data_collection 'CAD-4 Software (Enraf-Nonius, 1989)'
_computing_data_reduction 'xtal REFCAL, LSABS SORTRF (Blanc & Schwarzenbach, 1991)'
_computing_molecular_graphics 'xtal ORTEP'
_computing_publication_material 'xtal BONDLA CIFIO'
_computing_structure_refinement 'xtal CRYLSQ'
_computing_structure_solution 'MULTAN87 (Main et al., 1987)'
_diffrn_ambient_temperature 293
_diffrn_measurement_device Enraf-Nonius_CAD4_diffractometer
_diffrn_measurement_method '\w/2\q scans'
_diffrn_radiation_monochromator graphite
_diffrn_radiation_source Sealed-off_tube
_diffrn_radiation_type CuK\a
_diffrn_radiation_wavelength 1.5418
_diffrn_reflns_av_R_equivalents 0.032
_diffrn_reflns_av_sigmaI/netI 0.084
_diffrn_reflns_limit_h_max 22
_diffrn_reflns_limit_h_min -22
_diffrn_reflns_limit_k_max 4
_diffrn_reflns_limit_k_min 0
_diffrn_reflns_limit_l_max 17
_diffrn_reflns_limit_l_min 0
_diffrn_reflns_number 2491
_diffrn_reflns_theta_max 54
_diffrn_reflns_theta_min 4.24
_diffrn_standards_decay_% 0
_diffrn_standards_interval_time 30
_diffrn_standards_number 2
_exptl_absorpt_coefficient_mu 0.965
_exptl_absorpt_correction_T_max 0.972
_exptl_absorpt_correction_T_min 0.887
_exptl_absorpt_correction_type Analytical_integration
_exptl_absorpt_process_details 'xtal LSABS (Blanc & Schwarzenbach, 1991)'
_exptl_crystal_colour yellow
_exptl_crystal_density_diffrn 1.396
_exptl_crystal_density_meas ?
_exptl_crystal_description 'fine needle elongated along b'
_exptl_crystal_F_000 720
_exptl_crystal_size_max 0.27
_exptl_crystal_size_mid 0.07
_exptl_crystal_size_min 0.025
_refine_diff_density_max 0.326
_refine_diff_density_min -0.333
_refine_ls_abs_structure_details Flack_XABS_refined
_refine_ls_abs_structure_Flack 0.5(1.0)
_refine_ls_extinction_method none
_refine_ls_goodness_of_fit_all 2.172
_refine_ls_goodness_of_fit_obs 2.342
_refine_ls_hydrogen_treatment 'H atoms in calculated positions with U~iso~ = 0.050'
_refine_ls_matrix_type full
_refine_ls_number_constraints 0
_refine_ls_number_parameters 217
_refine_ls_number_reflns 1804
_refine_ls_number_restraints 0
_refine_ls_R_factor_all 0.120
_refine_ls_R_factor_obs .076
_refine_ls_shift/esd_max 0.09
_refine_ls_shift/esd_mean 0.015
_refine_ls_structure_factor_coef Fsqd
_refine_ls_weighting_details 'w = 1/\s^2^(F^2^)'
_refine_ls_weighting_scheme calc
_refine_ls_wR_factor_all 0.083
_refine_ls_wR_factor_obs .074
_reflns_number_observed 1371
_reflns_number_total 2403
_reflns_observed_criterion 'refl observed if F > 4.0 sigma(F)'
_cod_data_source_file ha1186.cif
_cod_data_source_block JTRO
_cod_depositor_comments
;
The following automatic conversions were performed:

'_chemical_melting_point' value '419.9 - 420.11' was changed to
'420.00(11)' - the average value was taken and precision was
estimated.

Automatic conversion script
Id: cif_fix_values 1646 2011-03-28 12:23:43Z adriana 

The following automatic conversions were performed:

'_chemical_melting_point' value '419.9 - 420.11' was changed to
'420.00(11)' - the average value was taken and precision was
estimated.

Automatic conversion script
Id: cif_fix_values 1715 2011-07-08 13:25:40Z adriana 

The following automatic conversions were performed:

'_exptl_crystal_density_meas' value 'not measured' was changed to '?'
- the value is perceived as not measured.

Automatic conversion script
Id: cif_fix_values 3008 2015-01-20 13:52:24Z robertas 

The following automatic conversions were performed:

'_refine_ls_weighting_scheme' value 'w = 1/\s^2^(F^2^)' was changed
to 'calc'. New tag '_refine_ls_weighting_details' was created. The
value of the new tag was set to 'w = 1/\s^2^(F^2^)'.

Automatic conversion script
Id: cif_fix_values 3143 2015-03-26 13:38:13Z robertas 
;
_cod_original_sg_symbol_Hall C_2y
_cod_original_sg_symbol_H-M 'C 2'
_cod_database_code 2006313

loop_
_symmetry_equiv_pos_as_xyz
+x,+y,+z
-x,+y,-z
1/2+x,1/2+y,+z
1/2-x,1/2+y,-z

loop_
_atom_site_aniso_label
_atom_site_aniso_U_11
_atom_site_aniso_U_22
_atom_site_aniso_U_33
_atom_site_aniso_U_12
_atom_site_aniso_U_13
_atom_site_aniso_U_23
O1 .063(5) .045(7) .063(5) .004(5) .021(5) -.002(5)
O2 .071(6) .071(8) .062(6) -.021(7) .003(5) -.009(6)
O3 .101(7) .066(8) .042(5) .023(7) .011(5) -.002(6)
O4 .079(8) .112(11) .126(9) .020(9) .031(8) .022(9)
O5 .056(5) .049(6) .056(5) .017(5) .003(5) -.016(6)
O6 .088(8) .154(13) .154(12) .053(9) .056(8) .016(10)
O7 .082(6) .157(11) .095(7) -.007(8) .055(6) -.015(9)
N1 .036(6) .045(7) .048(6) .005(6) .014(5) -.001(6)
N2 .049(6) .057(8) .032(5) .006(7) .009(5) .014(6)
N3 .069(9) .090(13) .095(11) -.006(9) .039(9) -.023(11)
C1 .049(8) .045(10) .047(8) .017(8) .010(7) .003(8)
C2 .086(10) .045(10) .034(7) .014(9) .015(7) -.002(8)
C3 .067(9) .048(10) .052(8) .018(8) .030(7) .011(8)
C4 .034(7) .047(9) .041(8) .004(7) .012(6) .007(7)
C5 .086(9) .076(12) .051(7) -.006(10) -.021(7) -.019(9)
C6 .065(9) .114(14) .077(10) .025(11) .031(8) .015(11)
C7 .111(15) .095(16) .213(19) -.002(14) -.053(13) -.033(18)
C8 .101(11) .111(14) .063(9) .039(12) .008(8) -.005(11)
C9 .034(7) .046(9) .040(7) .018(7) .005(6) .000(8)
C10 .048(7) .034(9) .055(8) -.012(8) .024(7) .001(7)
C11 .038(7) .053(10) .055(8) -.007(8) .009(6) .007(8)
C12 .034(8) .066(12) .078(10) -.005(8) .020(8) -.019(9)
C13 .057(8) .068(11) .045(8) -.015(9) .021(7) -.017(9)
C14 .058(8) .055(9) .034(7) -.001(8) .012(6) -.003(8)

loop_
_atom_site_label
_atom_site_fract_x
_atom_site_fract_y
_atom_site_fract_z
_atom_site_U_iso_or_equiv
_atom_site_thermal_displace_type
_atom_site_calc_flag
_atom_site_calc_attached_atom
O1 .4368(3) .50000 .7103(5) .056(5) Uani ? ?
O2 .2864(4) -.050(3) .6519(5) .070(6) Uani ? ?
O3 .3638(4) .006(3) .5468(4) .071(6) Uani ? ?
O4 .5405(5) .404(4) .6238(7) .105(9) Uani ? ?
O5 .4103(3) .602(3) .8257(4) .055(5) Uani ? ?
O6 .0754(5) .695(4) .8422(6) .128(10) Uani ? ?
O7 .1004(4) .453(4) .9524(5) .106(8) Uani ? ?
N1 .3533(4) .238(3) .7447(5) .042(6) Uani ? ?
N2 .3301(4) .119(3) .8065(5) .046(6) Uani ? ?
N3 .1108(6) .531(4) .8873(8) .081(10) Uani ? ?
C1 .3305(5) .118(4) .6668(7) .047(8) Uani ? ?
C2 .3689(6) .219(4) .6065(6) .055(8) Uani ? ?
C3 .4370(6) .289(3) .6485(7) .053(8) Uani ? ?
C4 .4163(5) .377(4) .7744(6) .040(7) Uani ? ?
C5 .3205(5) .050(4) .4723(6) .078(9) Uani ? ?
C6 .4756(6) .418(5) .5934(7) .083(10) Uani ? ?
C7 .5717(8) .642(6) .6525(12) .156(15) Uani ? ?
C8 .4534(5) .592(4) .9005(7) .093(10) Uani ? ?
C9 .2761(5) .229(4) .8240(6) .041(7) Uani ? ?
C10 .2387(5) .445(4) .7794(6) .043(7) Uani ? ?
C11 .1842(5) .543(4) .7989(6) .049(8) Uani ? ?
C12 .1677(5) .427(4) .8660(8) .059(9) Uani ? ?
C13 .2033(6) .213(4) .9102(6) .055(8) Uani ? ?
C14 .2579(5) .113(4) .8914(6) .049(7) Uani ? ?
H02 .35501 -.06454 .84143 .05000 Uiso ? ?
H2 .34894 .42315 .57782 .05000 Uiso ? ?
H3 .45938 .08180 .67188 .05000 Uiso ? ?
H4 .45032 .21077 .80450 .05000 Uiso ? ?
H51 .27330 .07443 .48375 .05000 Uiso ? ?
H52 .33395 .25458 .44742 .05000 Uiso ? ?
H53 .31651 -.11654 .42531 .05000 Uiso ? ?
H61 .46361 .29710 .53610 .05000 Uiso ? ?
H62 .46200 .64692 .58200 .05000 Uiso ? ?
H71 .56279 .80222 .60384 .05000 Uiso ? ?
H72 .55120 .71978 .70134 .05000 Uiso ? ?
H73 .62328 .63111 .67710 .05000 Uiso ? ?
H81 .44660 .38503 .92954 .05000 Uiso ? ?
H82 .50154 .59929 .89113 .05000 Uiso ? ?
H83 .44860 .77023 .94124 .05000 Uiso ? ?
H10 .25250 .53975 .72753 .05000 Uiso ? ?
H11 .15439 .70966 .76197 .05000 Uiso ? ?
H13 .18848 .11823 .96134 .05000 Uiso ? ?
H14 .28708 -.05583 .92856 .05000 Uiso ? ?

loop_
_atom_type_symbol
_atom_type_scat_dispersion_real
_atom_type_scat_dispersion_imag
_atom_type_scat_source
C .017 .009 'Int. Tables Vol IV Tables 2.2B and 2.3.1'
H 0 0 'Int. Tables Vol IV Tables 2.2B and 2.3.1'
O .047 .032 'Int. Tables Vol IV Tables 2.2B and 2.3.1'
N .029 .018 'Int. Tables Vol IV Tables 2.2B and 2.3.1'

loop_
_geom_angle_atom_site_label_1
_geom_angle_atom_site_label_2
_geom_angle_atom_site_label_3
_geom_angle
_geom_angle_publ_flag
C3 O1 C4 111.4(8) yes
C2 O3 C5 118.6(11) no
C6 O4 C7 119.3(15) no
C4 O5 C8 114.4(10) no
N2 N1 C1 117.1(10) yes
N2 N1 C4 112.6(7) yes
C1 N1 C4 124.8(9) yes
N1 N2 C9 120.7(10) yes
N1 N2 H02 119.7(8) no
C9 N2 H02 119.7(9) no
O6 N3 O7 121.8(13) no
O6 N3 C12 119.3(13) no
O7 N3 C12 118.9(12) no
O2 C1 N1 121.7(11) no
O2 C1 C2 125.3(11) no
N1 C1 C2 113.0(10) yes
O3 C2 C1 108.7(11) no
O3 C2 C3 112.9(11) no
O3 C2 H2 108.5(8) no
C1 C2 C3 111.7(9) yes
C1 C2 H2 109.7(11) no
C3 C2 H2 105.3(12) no
O1 C3 C2 108.3(10) yes
O1 C3 C6 107.3(11) no
O1 C3 H3 113.3(9) no
C2 C3 C6 114.1(9) no
C2 C3 H3 106.5(11) no
C6 C3 H3 107.4(12) no
O1 C4 O5 107.2(11) no
O1 C4 N1 110.4(8) yes
O1 C4 H4 110.0(9) no
O5 C4 N1 108.3(9) no
O5 C4 H4 112.1(8) no
N1 C4 H4 108.8(12) no
O3 C5 H51 107.4(9) no
O3 C5 H52 107.2(10) no
O3 C5 H53 118.7(13) no
H51 C5 H52 109.5(13) no
H51 C5 H53 107.0(10) no
H52 C5 H53 106.8(10) no
O4 C6 C3 114.4(11) no
O4 C6 H61 108.0(12) no
O4 C6 H62 108.4(14) no
C3 C6 H61 108.3(13) no
C3 C6 H62 108.5(12) no
H61 C6 H62 109.2(11) no
O4 C7 H71 107.1(14) no
O4 C7 H72 106.8(16) no
O4 C7 H73 119.5(19) no
H71 C7 H72 109.4(19) no
H71 C7 H73 107.1(17) no
H72 C7 H73 106.7(15) no
O5 C8 H81 108.2(12) no
O5 C8 H82 108.2(10) no
O5 C8 H83 114.4(12) no
H81 C8 H82 109.5(13) no
H81 C8 H83 108.2(10) no
H82 C8 H83 108.2(12) no
N2 C9 C10 123.9(11) no
N2 C9 C14 117.8(11) no
C10 C9 C14 118.4(11) no
C9 C10 C11 121.4(11) no
C9 C10 H10 119.4(10) no
C11 C10 H10 119.2(11) no
C10 C11 C12 119.1(11) no
C10 C11 H11 120.4(11) no
C12 C11 H11 120.5(11) no
N3 C12 C11 119.4(12) no
N3 C12 C13 119.9(12) no
C11 C12 C13 120.6(12) no
C12 C13 C14 120.8(12) no
C12 C13 H13 119.6(12) no
C14 C13 H13 119.6(12) no
C9 C14 C13 119.7(11) no
C9 C14 H14 120.1(10) no
C13 C14 H14 120.2(11) no

loop_
_geom_bond_atom_site_label_1
_geom_bond_atom_site_label_2
_geom_bond_distance
_geom_bond_publ_flag
O1 C3 1.427(14) yes
O1 C4 1.394(14) yes
O2 C1 1.197(15) yes
O3 C2 1.391(16) yes
O3 C5 1.394(11) no
O4 C6 1.369(15) no
O4 C7 1.31(3) no
O5 C4 1.376(16) yes
O5 C8 1.382(11) no
O6 N3 1.202(17) no
O7 N3 1.236(16) no
N1 N2 1.384(13) yes
N1 C1 1.408(14) yes
N1 C4 1.471(14) yes
N2 C9 1.366(14) yes
N2 H02 1.089(10) no
N3 C12 1.442(18) no
C1 C2 1.541(18) yes
C2 C3 1.502(16) yes
C2 H2 1.090(13) no
C3 C6 1.518(19) yes
C3 H3 1.090(13) no
C4 H4 1.090(12) no
C5 H51 1.088(11) no
C5 H52 1.091(15) no
C5 H53 1.092(14) no
C6 H61 1.093(14) no
C6 H62 1.090(18) no
C7 H71 1.09(3) no
C7 H72 1.09(3) no
C7 H73 1.090(15) no
C8 H81 1.090(17) no
C8 H82 1.090(12) no
C8 H83 1.091(16) no
C9 C10 1.377(17) no
C9 C14 1.403(16) no
C10 C11 1.372(16) no
C10 H10 1.090(11) no
C11 C12 1.383(18) no
C11 H11 1.090(12) no
C12 C13 1.351(19) no
C13 C14 1.373(17) no
C13 H13 1.089(12) no
C14 H14 1.094(12) no

loop_
_geom_torsion_atom_site_label_1
_geom_torsion_atom_site_label_2
_geom_torsion_atom_site_label_3
_geom_torsion_atom_site_label_4
_geom_torsion
_geom_torsion_publ_flag
C4 O1 C3 C2 70.9(11) yes
C4 O1 C3 C6 -165.5(9) no
C4 O1 C3 H3 -47.0(13) no
C3 O1 C4 O5 -172.8(8) no
C3 O1 C4 N1 -55.1(12) yes
C3 O1 C4 H4 65.0(11) no
C5 O3 C2 C1 100.2(12) yes
C5 O3 C2 C3 -135.3(11) no
C5 O3 C2 H2 -19.0(15) no
C2 O3 C5 H51 -58.7(16) no
C2 O3 C5 H52 58.9(13) no
C2 O3 C5 H53 179.9(11) no
C7 O4 C6 C3 -104.3(18) yes
C7 O4 C6 H61 135.0(16) no
C7 O4 C6 H62 16.8(18) no
C6 O4 C7 H71 -59(2) no
C6 O4 C7 H72 58.6(19) no
C6 O4 C7 H73 179.7(15) no
C8 O5 C4 O1 -113.3(10) no
C8 O5 C4 N1 127.7(10) yes
C8 O5 C4 H4 7.5(15) no
C4 O5 C8 H81 -59.3(13) no
C4 O5 C8 H82 59.3(17) no
C4 O5 C8 H83 -180.0(11) no
C1 N1 N2 C9 -89.7(14) yes
C1 N1 N2 H02 90.1(11) no
C4 N1 N2 C9 115.1(11) no
C4 N1 N2 H02 -65.0(14) no
N2 N1 C1 O2 10.5(18) no
N2 N1 C1 C2 -168.1(10) no
C4 N1 C1 O2 162.2(13) no
C4 N1 C1 C2 -16.3(17) yes
N2 N1 C4 O1 -178.4(10) no
N2 N1 C4 O5 -61.4(13) no
N2 N1 C4 H4 60.8(13) no
C1 N1 C4 O1 28.7(17) yes
C1 N1 C4 O5 145.8(12) no
C1 N1 C4 H4 -92.1(13) no
N1 N2 C9 C10 5.0(17) yes
N1 N2 C9 C14 -175.0(10) no
H02 N2 C9 C10 -174.9(10) no
H02 N2 C9 C14 5.1(16) no
O6 N3 C12 C11 7(3) no
O6 N3 C12 C13 -171.0(14) no
O7 N3 C12 C11 -171.5(13) no
O7 N3 C12 C13 10(2) no
O2 C1 C2 O3 -24.7(17) no
O2 C1 C2 C3 -149.8(13) no
O2 C1 C2 H2 93.8(16) no
N1 C1 C2 O3 153.8(10) no
N1 C1 C2 C3 28.6(16) yes
N1 C1 C2 H2 -87.8(12) no
O3 C2 C3 O1 -177.8(9) no
O3 C2 C3 C6 62.8(16) no
O3 C2 C3 H3 -55.6(13) no
C1 C2 C3 O1 -55.0(14) yes
C1 C2 C3 C6 -174.4(13) no
C1 C2 C3 H3 67.3(14) no
H2 C2 C3 O1 64.0(12) no
H2 C2 C3 C6 -55.4(15) no
H2 C2 C3 H3 -173.8(10) no
O1 C3 C6 O4 77.8(16) no
O1 C3 C6 H61 -161.7(10) no
O1 C3 C6 H62 -43.3(11) no
C2 C3 C6 O4 -162.2(13) yes
C2 C3 C6 H61 -41.7(17) no
C2 C3 C6 H62 76.7(14) no
H3 C3 C6 O4 -44.3(17) no
H3 C3 C6 H61 76.2(12) no
H3 C3 C6 H62 -165.4(9) no
N2 C9 C10 C11 178.8(11) no
N2 C9 C10 H10 -1.2(18) no
C14 C9 C10 C11 -1.2(18) no
C14 C9 C10 H10 178.9(11) no
N2 C9 C14 C13 -178.7(11) no
N2 C9 C14 H14 1.0(18) no
C10 C9 C14 C13 1.3(18) no
C10 C9 C14 H14 -179.0(11) no
C9 C10 C11 C12 1.7(18) no
C9 C10 C11 H11 -178.2(11) no
H10 C10 C11 C12 -178.3(11) no
H10 C10 C11 H11 1.7(18) no
C10 C11 C12 N3 179.6(12) no
C10 C11 C12 C13 -2.4(19) no
H11 C11 C12 N3 -.5(19) no
H11 C11 C12 C13 177.6(12) no
N3 C12 C13 C14 -179.5(12) no
N3 C12 C13 H13 0(2) no
C11 C12 C13 C14 3(2) no
C11 C12 C13 H13 -177.5(12) no
C12 C13 C14 C9 -2.0(19) no
C12 C13 C14 H14 178.3(12) no
H13 C13 C14 C9 178.0(11) no
H13 C13 C14 H14 -1.7(19) no
